data_9017505
loop_
_publ_author_name
'Le Bail, A.'

_publ_section_title
;
 Modelling the silica glass structure by the Rietveld method
 Note: model for amorphous silica based on cristobalite-type topology
;
_journal_name_full 'Journal of Non-Crystalline Solids'
_journal_page_first 39
_journal_page_last 42
_journal_volume 183
_journal_year 1995
_chemical_formula_sum 'O2 Si'
_chemical_name_mineral Cristobalite
_space_group_IT_number 19
_space_group_name_Hall 'P 2ac 2ab'
_space_group_name_H-M_alt 'P 21 21 21'
_symmetry_space_group_name_H-M 'P 21 21 21'
_cell_angle_alpha 90
_cell_angle_beta 90
_cell_angle_gamma 90
_cell_length_a 7.22
_cell_length_b 7.09
_cell_length_c 7.30
_cell_formula_units_Z 8
_cell_volume 373.686
_database_code_amcsd 0020708
_exptl_crystal_density_diffrn 2.136
_cod_data_source_file inputs/fixed/downloads/16/16204.cif
_cod_data_source_block 16204
_cod_original_formula_sum 'Si O2'
_cod_database_code 9017505

loop_
_space_group_symop_operation_xyz
x,y,z
-x,1/2+y,1/2-z
1/2+x,1/2-y,-z
1/2-x,-y,1/2+z

loop_
_atom_site_label
_atom_site_fract_x
_atom_site_fract_y
_atom_site_fract_z
Si1 0.27700 0.27500 0.28200
Si2 0.00900 0.02200 0.01600
O1 0.12500 0.14900 0.15200
O2 0.63500 0.65700 0.06100
O3 0.06500 0.64600 0.65400
O4 0.67000 0.06000 0.62100

loop_
_cod_related_entry_id
_cod_related_entry_database
_cod_related_entry_code
1 AMCSD 0020708
